data_1517514
loop_
_publ_author_name
'Benz, Michael'
'Braband, Henrik'
'Schmutz, Paul'
'Halter, Jonathan'
'Alberto, Roger'

_publ_section_title
;
 From TcVIIto TcI; facile syntheses of bis-arene complexes
 [99(m)Tc(arene)2]+from pertechnetate
;
_journal_issue 1
_journal_name_full 'Chem. Sci.'
_journal_page_first 165
_journal_paper_doi 10.1039/C4SC02461C
_journal_volume 6
_journal_year 2015
_chemical_formula_moiety 'C12 H12 Tc, F6 P'
_chemical_formula_sum 'C12 H12 F6 P Tc'
_chemical_formula_weight 399.19
_chemical_name_common '[Tc(benzol)2]PF6'
_chemical_name_systematic
; 
 ? 
;
_space_group_IT_number 14
_symmetry_cell_setting monoclinic
_symmetry_space_group_name_Hall '-P 2ybc'
_symmetry_space_group_name_H-M 'P 1 21/c 1'
_atom_sites_solution_hydrogens geom
_atom_sites_solution_primary direct
_atom_sites_solution_secondary difmap
_audit_creation_method SHELXL-97
_cell_angle_alpha 90.00
_cell_angle_beta 94.232(5)
_cell_angle_gamma 90.00
_cell_formula_units_Z 4
_cell_length_a 13.8831(7)
_cell_length_b 9.8745(5)
_cell_length_c 9.7190(6)
_cell_measurement_reflns_used 2629
_cell_measurement_temperature 183(2)
_cell_measurement_theta_max 32.4940
_cell_measurement_theta_min 2.5600
_cell_volume 1328.73(13)
_computing_cell_refinement 'CrysAlis RED (Oxford, 2007)'
_computing_data_collection 'CrysAlis RED (Oxford, 2007)'
_computing_data_reduction 'CrysAlis RED (Oxford, 2007)'
_computing_molecular_graphics 'ORTEP-3 (Farrugia, 1997)'
_computing_publication_material 'SHELXL-97 (Sheldrick, 1997)'
_computing_structure_refinement 'SHELXL-97 (Sheldrick, 1997)'
_computing_structure_solution 'SIR-97 (Altomare, 1999)'
_diffrn_ambient_temperature 183(2)
_diffrn_detector_area_resol_mean 10.4498
_diffrn_measured_fraction_theta_full 1.000
_diffrn_measured_fraction_theta_max 1.000
_diffrn_measurement_device_type 'Xcalibur, Ruby'
_diffrn_measurement_method '\w scans'
_diffrn_radiation_monochromator graphite
_diffrn_radiation_source 'fine-focus sealed tube'
_diffrn_radiation_type MoK\a
_diffrn_radiation_wavelength 0.71073
_diffrn_reflns_av_R_equivalents 0.0257
_diffrn_reflns_av_sigmaI/netI 0.0315
_diffrn_reflns_limit_h_max 18
_diffrn_reflns_limit_h_min -14
_diffrn_reflns_limit_k_max 12
_diffrn_reflns_limit_k_min -13
_diffrn_reflns_limit_l_max 12
_diffrn_reflns_limit_l_min -9
_diffrn_reflns_number 7418
_diffrn_reflns_theta_full 28.28
_diffrn_reflns_theta_max 28.28
_diffrn_reflns_theta_min 2.53
_exptl_absorpt_coefficient_mu 1.260
_exptl_absorpt_correction_T_max 0.8239
_exptl_absorpt_correction_T_min 0.7193
_exptl_absorpt_correction_type multi-scan
_exptl_absorpt_process_details
;
CrysAlisPro, Agilent Technologies,
Version 1.171.36.32 (release 02-08-2013 CrysAlis171 .NET)
(compiled Aug  2 2013,16:46:58)
Empirical absorption correction using spherical harmonics,
 implemented in SCALE3 ABSPACK scaling algorithm.
;
_exptl_crystal_colour colorless
_exptl_crystal_density_diffrn 1.995
_exptl_crystal_density_method 'not measured'
_exptl_crystal_description block
_exptl_crystal_F_000 784
_exptl_crystal_size_max 0.28
_exptl_crystal_size_mid 0.27
_exptl_crystal_size_min 0.16
_refine_diff_density_max 0.384
_refine_diff_density_min -0.612
_refine_diff_density_rms 0.104
_refine_ls_extinction_method none
_refine_ls_goodness_of_fit_ref 1.025
_refine_ls_hydrogen_treatment constr
_refine_ls_matrix_type full
_refine_ls_number_parameters 184
_refine_ls_number_reflns 3296
_refine_ls_number_restraints 0
_refine_ls_restrained_S_all 1.025
_refine_ls_R_factor_all 0.0527
_refine_ls_R_factor_gt 0.0317
_refine_ls_shift/su_max 0.003
_refine_ls_shift/su_mean 0.000
_refine_ls_structure_factor_coef Fsqd
_refine_ls_weighting_details 'calc w=1/[\s^2^(Fo^2^)+(0.0345P)^2^+1.0818P] where P=(Fo^2^+2Fc^2^)/3'
_refine_ls_weighting_scheme calc
_refine_ls_wR_factor_gt 0.0757
_refine_ls_wR_factor_ref 0.0904
_reflns_number_gt 2139
_reflns_number_total 3296
_reflns_threshold_expression >2sigma(I)
_cod_data_source_file c4sc02461c2.cif
_cod_data_source_block c:[tc(benzene)2](pf6)
_cod_depositor_comments 'Adding full bibliography for 1517514--1517518.cif.'
_cod_original_cell_volume 1328.74(13)
_cod_original_sg_symbol_H-M P21/c
_cod_database_code 1517514

loop_
_symmetry_equiv_pos_as_xyz
'x, y, z'
'-x, y+1/2, -z+1/2'
'-x, -y, -z'
'x, -y-1/2, z-1/2'

loop_
_atom_site_label
_atom_site_type_symbol
_atom_site_fract_x
_atom_site_fract_y
_atom_site_fract_z
_atom_site_U_iso_or_equiv
_atom_site_adp_type
_atom_site_occupancy
_atom_site_symmetry_multiplicity
_atom_site_calc_flag
_atom_site_refinement_flags
_atom_site_disorder_assembly
_atom_site_disorder_group
Tc1 Tc 0.5000 -0.5000 0.5000 0.02494(11) Uani 1 2 d S . .
Tc2 Tc 0.0000 0.0000 0.0000 0.02492(11) Uani 1 2 d S . .
C1 C 0.3698(3) -0.4637(4) 0.6140(4) 0.0566(10) Uani 1 1 d . . .
H1A H 0.3419 -0.3810 0.6411 0.068 Uiso 1 1 calc R . .
C2 C 0.4380(3) -0.5266(4) 0.7029(4) 0.0508(9) Uani 1 1 d . . .
H2A H 0.4576 -0.4867 0.7895 0.061 Uiso 1 1 calc R . .
C3 C 0.4782(3) -0.6506(4) 0.6637(4) 0.0538(9) Uani 1 1 d . . .
H3A H 0.5253 -0.6948 0.7236 0.065 Uiso 1 1 calc R . .
C4 C 0.4481(3) -0.7086(3) 0.5353(4) 0.0546(10) Uani 1 1 d . . .
H4A H 0.4745 -0.7927 0.5089 0.065 Uiso 1 1 calc R . .
C5 C 0.3798(3) -0.6428(4) 0.4472(4) 0.0545(10) Uani 1 1 d . . .
H5A H 0.3594 -0.6825 0.3608 0.065 Uiso 1 1 calc R . .
C6 C 0.3409(2) -0.5190(4) 0.4845(4) 0.0547(10) Uani 1 1 d . . .
H6A H 0.2956 -0.4729 0.4233 0.066 Uiso 1 1 calc R . .
C11A C -0.0577(6) 0.0621(10) 0.1927(7) 0.125(3) Uani 1 1 d . A 1
H11A H -0.1083 0.0212 0.2386 0.150 Uiso 1 1 calc R A 1
C12A C 0.0344(8) 0.0215(8) 0.2210(5) 0.140(3) Uani 1 1 d . A 1
H12A H 0.0483 -0.0483 0.2868 0.168 Uiso 1 1 calc R A 1
C13A C 0.1076(4) 0.0794(9) 0.1561(8) 0.111(3) Uani 1 1 d . A 1
H13A H 0.1722 0.0516 0.1797 0.134 Uiso 1 1 calc R A 1
C14A C 0.0897(6) 0.1772(7) 0.0575(9) 0.120(3) Uani 1 1 d . A 1
H14A H 0.1408 0.2155 0.0106 0.144 Uiso 1 1 calc R A 1
C15A C -0.0047(7) 0.2189(5) 0.0278(8) 0.135(3) Uani 1 1 d . A 1
H15A H -0.0195 0.2862 -0.0404 0.162 Uiso 1 1 calc R A 1
C16A C -0.0779(4) 0.1608(7) 0.0991(10) 0.118(3) Uani 1 1 d . A 1
H16A H -0.1426 0.1910 0.0817 0.141 Uiso 1 1 calc R A 1
P1 P 0.27133(7) -0.03024(10) 0.53125(10) 0.0402(2) Uani 1 1 d . . .
F1 F 0.15612(16) -0.0253(2) 0.5152(3) 0.0676(7) Uani 1 1 d . . .
F2 F 0.2718(2) -0.1423(3) 0.4165(3) 0.0874(9) Uani 1 1 d . . .
F3 F 0.2667(2) -0.1413(3) 0.6467(3) 0.0842(8) Uani 1 1 d . . .
F4 F 0.38559(17) -0.0310(3) 0.5477(3) 0.0833(8) Uani 1 1 d . . .
F5 F 0.26926(19) 0.0852(3) 0.6449(2) 0.0798(8) Uani 1 1 d . . .
F6 F 0.27450(17) 0.0831(3) 0.4158(2) 0.0715(7) Uani 1 1 d . . .

loop_
_atom_site_aniso_label
_atom_site_aniso_U_11
_atom_site_aniso_U_22
_atom_site_aniso_U_33
_atom_site_aniso_U_23
_atom_site_aniso_U_13
_atom_site_aniso_U_12
Tc1 0.02465(17) 0.02728(19) 0.02304(18) 0.00187(13) 0.00280(13) -0.00244(11)
Tc2 0.02342(17) 0.02780(19) 0.02365(18) 0.00217(13) 0.00254(13) 0.00514(11)
C1 0.041(2) 0.065(2) 0.067(3) -0.008(2) 0.0307(19) 0.0002(18)
C2 0.058(2) 0.066(2) 0.0310(18) 0.0004(18) 0.0186(17) -0.0182(19)
C3 0.067(2) 0.053(2) 0.041(2) 0.0204(18) 0.0046(18) -0.0124(19)
C4 0.072(3) 0.0330(17) 0.060(2) 0.0038(18) 0.014(2) -0.0157(17)
C5 0.048(2) 0.063(2) 0.053(2) -0.009(2) 0.0067(18) -0.0268(19)
C6 0.0261(17) 0.081(3) 0.057(2) 0.005(2) 0.0023(16) -0.0069(16)
C11A 0.106(6) 0.194(8) 0.083(5) -0.084(5) 0.060(4) -0.037(6)
C12A 0.169(8) 0.223(9) 0.025(3) -0.007(3) -0.021(4) -0.001(7)
C13A 0.054(3) 0.169(7) 0.107(5) -0.084(5) -0.028(3) 0.013(4)
C14A 0.104(5) 0.092(4) 0.170(8) -0.068(5) 0.060(5) -0.064(4)
C15A 0.173(8) 0.025(2) 0.207(9) -0.007(3) 0.021(7) 0.011(3)
C16A 0.057(3) 0.098(5) 0.196(8) -0.098(5) -0.006(4) 0.029(3)
P1 0.0392(4) 0.0477(5) 0.0337(4) -0.0007(4) 0.0031(3) -0.0025(4)
F1 0.0417(13) 0.0897(16) 0.0712(16) 0.0051(13) 0.0022(11) -0.0074(11)
F2 0.112(2) 0.0771(18) 0.0776(18) -0.0408(15) 0.0377(16) -0.0289(15)
F3 0.099(2) 0.0814(18) 0.0744(17) 0.0373(14) 0.0249(14) 0.0203(15)
F4 0.0410(13) 0.1085(19) 0.100(2) 0.0074(17) -0.0004(13) 0.0046(13)
F5 0.0986(19) 0.0811(17) 0.0576(15) -0.0312(14) -0.0080(13) 0.0071(14)
F6 0.0785(17) 0.0746(16) 0.0600(15) 0.0209(13) -0.0041(12) -0.0224(13)

loop_
_atom_type_symbol
_atom_type_description
_atom_type_scat_dispersion_real
_atom_type_scat_dispersion_imag
_atom_type_scat_source
C C 0.0033 0.0016 'International Tables Vol C Tables 4.2.6.8 and 6.1.1.4'
H H 0.0000 0.0000 'International Tables Vol C Tables 4.2.6.8 and 6.1.1.4'
F F 0.0171 0.0103 'International Tables Vol C Tables 4.2.6.8 and 6.1.1.4'
P P 0.1023 0.0942 'International Tables Vol C Tables 4.2.6.8 and 6.1.1.4'
Tc Tc -1.4390 0.7593 'International Tables Vol C Tables 4.2.6.8 and 6.1.1.4'

loop_
_geom_angle_atom_site_label_1
_geom_angle_atom_site_label_2
_geom_angle_atom_site_label_3
_geom_angle
_geom_angle_site_symmetry_1
_geom_angle_site_symmetry_3
C6 Tc1 C6 180.0 3_646 .
C6 Tc1 C1 36.95(14) 3_646 3_646
C6 Tc1 C1 143.05(14) . 3_646
C6 Tc1 C1 143.05(14) 3_646 .
C6 Tc1 C1 36.95(14) . .
C1 Tc1 C1 180.0 3_646 .
C6 Tc1 C5 143.27(13) 3_646 .
C6 Tc1 C5 36.73(13) . .
C1 Tc1 C5 114.14(15) 3_646 .
C1 Tc1 C5 65.86(15) . .
C6 Tc1 C5 36.73(13) 3_646 3_646
C6 Tc1 C5 143.27(13) . 3_646
C1 Tc1 C5 65.86(15) 3_646 3_646
C1 Tc1 C5 114.14(15) . 3_646
C5 Tc1 C5 180.00(12) . 3_646
C6 Tc1 C3 78.63(15) 3_646 3_646
C6 Tc1 C3 101.37(15) . 3_646
C1 Tc1 C3 65.80(15) 3_646 3_646
C1 Tc1 C3 114.20(15) . 3_646
C5 Tc1 C3 113.67(14) . 3_646
C5 Tc1 C3 66.33(14) 3_646 3_646
C6 Tc1 C3 101.37(15) 3_646 .
C6 Tc1 C3 78.63(15) . .
C1 Tc1 C3 114.20(15) 3_646 .
C1 Tc1 C3 65.80(15) . .
C5 Tc1 C3 66.33(14) . .
C5 Tc1 C3 113.67(14) 3_646 .
C3 Tc1 C3 180.0 3_646 .
C6 Tc1 C4 66.25(15) 3_646 3_646
C6 Tc1 C4 113.75(15) . 3_646
C1 Tc1 C4 77.70(15) 3_646 3_646
C1 Tc1 C4 102.30(15) . 3_646
C5 Tc1 C4 143.41(14) . 3_646
C5 Tc1 C4 36.59(14) 3_646 3_646
C3 Tc1 C4 37.04(13) 3_646 3_646
C3 Tc1 C4 142.96(13) . 3_646
C6 Tc1 C4 113.75(15) 3_646 .
C6 Tc1 C4 66.25(15) . .
C1 Tc1 C4 102.30(15) 3_646 .
C1 Tc1 C4 77.70(15) . .
C5 Tc1 C4 36.59(14) . .
C5 Tc1 C4 143.41(14) 3_646 .
C3 Tc1 C4 142.96(13) 3_646 .
C3 Tc1 C4 37.04(13) . .
C4 Tc1 C4 180.0 3_646 .
C6 Tc1 C2 66.44(15) 3_646 3_646
C6 Tc1 C2 113.56(15) . 3_646
C1 Tc1 C2 36.23(15) 3_646 3_646
C1 Tc1 C2 143.77(15) . 3_646
C5 Tc1 C2 101.75(14) . 3_646
C5 Tc1 C2 78.25(14) 3_646 3_646
C3 Tc1 C2 37.04(14) 3_646 3_646
C3 Tc1 C2 142.96(14) . 3_646
C4 Tc1 C2 66.54(15) 3_646 3_646
C4 Tc1 C2 113.46(15) . 3_646
C6 Tc1 C2 113.56(15) 3_646 .
C6 Tc1 C2 66.44(15) . .
C1 Tc1 C2 143.77(15) 3_646 .
C1 Tc1 C2 36.23(15) . .
C5 Tc1 C2 78.25(14) . .
C5 Tc1 C2 101.75(14) 3_646 .
C3 Tc1 C2 142.96(14) 3_646 .
C3 Tc1 C2 37.04(14) . .
C4 Tc1 C2 113.46(15) 3_646 .
C4 Tc1 C2 66.54(15) . .
C2 Tc1 C2 180.00(19) 3_646 .
C12A Tc2 C12A 180.0 3 .
C12A Tc2 C11A 36.1(3) 3 3
C12A Tc2 C11A 143.9(3) . 3
C12A Tc2 C11A 143.9(3) 3 .
C12A Tc2 C11A 36.1(3) . .
C11A Tc2 C11A 180.0 3 .
C12A Tc2 C16A 115.3(3) 3 .
C12A Tc2 C16A 64.7(3) . .
C11A Tc2 C16A 144.0(3) 3 .
C11A Tc2 C16A 36.0(3) . .
C12A Tc2 C16A 64.7(3) 3 3
C12A Tc2 C16A 115.3(3) . 3
C11A Tc2 C16A 36.0(3) 3 3
C11A Tc2 C16A 144.0(3) . 3
C16A Tc2 C16A 180.0 . 3
C12A Tc2 C15A 102.3(3) 3 .
C12A Tc2 C15A 77.7(3) . .
C11A Tc2 C15A 113.7(3) 3 .
C11A Tc2 C15A 66.3(3) . .
C16A Tc2 C15A 37.3(2) . .
C16A Tc2 C15A 142.7(2) 3 .
C12A Tc2 C15A 77.7(3) 3 3
C12A Tc2 C15A 102.3(3) . 3
C11A Tc2 C15A 66.3(3) 3 3
C11A Tc2 C15A 113.7(3) . 3
C16A Tc2 C15A 142.7(2) . 3
C16A Tc2 C15A 37.3(2) 3 3
C15A Tc2 C15A 180.0 . 3
C12A Tc2 C13A 143.7(3) 3 .
C12A Tc2 C13A 36.3(3) . .
C11A Tc2 C13A 114.9(3) 3 .
C11A Tc2 C13A 65.1(3) . .
C16A Tc2 C13A 76.6(2) . .
C16A Tc2 C13A 103.4(2) 3 .
C15A Tc2 C13A 65.5(3) . .
C15A Tc2 C13A 114.5(3) 3 .
C12A Tc2 C13A 36.3(3) 3 3
C12A Tc2 C13A 143.7(3) . 3
C11A Tc2 C13A 65.1(3) 3 3
C11A Tc2 C13A 114.9(3) . 3
C16A Tc2 C13A 103.4(2) . 3
C16A Tc2 C13A 76.6(2) 3 3
C15A Tc2 C13A 114.5(3) . 3
C15A Tc2 C13A 65.5(3) 3 3
C13A Tc2 C13A 180.0 . 3
C12A Tc2 C14A 65.9(3) 3 3
C12A Tc2 C14A 114.1(3) . 3
C11A Tc2 C14A 78.1(3) 3 3
C11A Tc2 C14A 101.9(3) . 3
C16A Tc2 C14A 113.7(2) . 3
C16A Tc2 C14A 66.3(2) 3 3
C15A Tc2 C14A 143.1(2) . 3
C15A Tc2 C14A 36.9(2) 3 3
C13A Tc2 C14A 143.6(3) . 3
C13A Tc2 C14A 36.4(3) 3 3
C12A Tc2 C14A 114.1(3) 3 .
C12A Tc2 C14A 65.9(3) . .
C11A Tc2 C14A 101.9(3) 3 .
C11A Tc2 C14A 78.1(3) . .
C16A Tc2 C14A 66.3(2) . .
C16A Tc2 C14A 113.7(2) 3 .
C15A Tc2 C14A 36.9(2) . .
C15A Tc2 C14A 143.1(2) 3 .
C13A Tc2 C14A 36.4(3) . .
C13A Tc2 C14A 143.6(3) 3 .
C14A Tc2 C14A 180.0 3 .
C2 C1 C6 121.6(4) . .
C2 C1 Tc1 72.2(2) . .
C6 C1 Tc1 71.26(19) . .
C2 C1 H1A 119.2 . .
C6 C1 H1A 119.2 . .
Tc1 C1 H1A 130.0 . .
C1 C2 C3 119.2(4) . .
C1 C2 Tc1 71.6(2) . .
C3 C2 Tc1 71.09(19) . .
C1 C2 H2A 120.4 . .
C3 C2 H2A 120.4 . .
Tc1 C2 H2A 129.2 . .
C4 C3 C2 119.7(4) . .
C4 C3 Tc1 71.59(19) . .
C2 C3 Tc1 71.9(2) . .
C4 C3 H3A 120.1 . .
C2 C3 H3A 120.1 . .
Tc1 C3 H3A 128.6 . .
C5 C4 C3 120.0(4) . .
C5 C4 Tc1 71.67(19) . .
C3 C4 Tc1 71.37(19) . .
C5 C4 H4A 120.0 . .
C3 C4 H4A 120.0 . .
Tc1 C4 H4A 129.3 . .
C6 C5 C4 120.5(4) . .
C6 C5 Tc1 71.40(19) . .
C4 C5 Tc1 71.74(19) . .
C6 C5 H5A 119.7 . .
C4 C5 H5A 119.7 . .
Tc1 C5 H5A 129.6 . .
C1 C6 C5 119.0(4) . .
C1 C6 Tc1 71.79(19) . .
C5 C6 Tc1 71.87(19) . .
C1 C6 H6A 120.5 . .
C5 C6 H6A 120.5 . .
Tc1 C6 H6A 127.9 . .
C12A C11A C16A 119.9(7) . .
C12A C11A Tc2 71.9(3) . .
C16A C11A Tc2 72.2(3) . .
C12A C11A H11A 120.0 . .
C16A C11A H11A 120.0 . .
Tc2 C11A H11A 128.0 . .
C13A C12A C11A 120.6(8) . .
C13A C12A Tc2 72.6(3) . .
C11A C12A Tc2 72.1(3) . .
C13A C12A H12A 119.7 . .
C11A C12A H12A 119.7 . .
Tc2 C12A H12A 127.8 . .
C12A C13A C14A 121.1(6) . .
C12A C13A Tc2 71.1(3) . .
C14A C13A Tc2 71.9(3) . .
C12A C13A H13A 119.4 . .
C14A C13A H13A 119.4 . .
Tc2 C13A H13A 130.2 . .
C13A C14A C15A 118.4(6) . .
C13A C14A Tc2 71.7(3) . .
C15A C14A Tc2 70.9(3) . .
C13A C14A H14A 120.8 . .
C15A C14A H14A 120.8 . .
Tc2 C14A H14A 128.7 . .
C14A C15A C16A 119.1(7) . .
C14A C15A Tc2 72.2(3) . .
C16A C15A Tc2 71.5(3) . .
C14A C15A H15A 120.4 . .
C16A C15A H15A 120.4 . .
Tc2 C15A H15A 127.9 . .
C11A C16A C15A 120.7(6) . .
C11A C16A Tc2 71.8(3) . .
C15A C16A Tc2 71.2(3) . .
C11A C16A H16A 119.7 . .
C15A C16A H16A 119.7 . .
Tc2 C16A H16A 129.9 . .
F2 P1 F3 91.03(16) . .
F2 P1 F4 90.68(15) . .
F3 P1 F4 91.03(15) . .
F2 P1 F6 89.58(15) . .
F3 P1 F6 179.05(15) . .
F4 P1 F6 89.70(14) . .
F2 P1 F5 178.67(18) . .
F3 P1 F5 90.02(15) . .
F4 P1 F5 90.13(15) . .
F6 P1 F5 89.37(15) . .
F2 P1 F1 90.50(15) . .
F3 P1 F1 89.88(14) . .
F4 P1 F1 178.50(15) . .
F6 P1 F1 89.38(14) . .
F5 P1 F1 88.68(13) . .

loop_
_geom_bond_atom_site_label_1
_geom_bond_atom_site_label_2
_geom_bond_distance
_geom_bond_site_symmetry_2
Tc1 C6 2.210(3) 3_646
Tc1 C6 2.210(3) .
Tc1 C1 2.217(3) 3_646
Tc1 C1 2.217(3) .
Tc1 C5 2.216(3) .
Tc1 C5 2.217(3) 3_646
Tc1 C3 2.215(3) 3_646
Tc1 C3 2.215(3) .
Tc1 C4 2.217(3) 3_646
Tc1 C4 2.217(3) .
Tc1 C2 2.225(3) 3_646
Tc1 C2 2.225(3) .
Tc2 C12A 2.176(5) 3
Tc2 C12A 2.176(5) .
Tc2 C11A 2.178(5) 3
Tc2 C11A 2.178(5) .
Tc2 C16A 2.184(4) .
Tc2 C16A 2.184(4) 3
Tc2 C15A 2.180(5) .
Tc2 C15A 2.180(5) 3
Tc2 C13A 2.194(4) .
Tc2 C13A 2.194(4) 3
Tc2 C14A 2.196(5) 3
Tc2 C14A 2.196(5) .
C1 C2 1.381(6) .
C1 C6 1.403(5) .
C1 H1A 0.9500 .
C2 C3 1.410(5) .
C2 H2A 0.9500 .
C3 C4 1.408(5) .
C3 H3A 0.9500 .
C4 C5 1.392(5) .
C4 H4A 0.9500 .
C5 C6 1.395(5) .
C5 H5A 0.9500 .
C6 H6A 0.9500 .
C11A C12A 1.348(10) .
C11A C16A 1.348(10) .
C11A H11A 0.9500 .
C12A C13A 1.361(10) .
C12A H12A 0.9500 .
C13A C14A 1.370(9) .
C13A H13A 0.9500 .
C14A C15A 1.384(9) .
C14A H14A 0.9500 .
C15A C16A 1.395(9) .
C15A H15A 0.9500 .
C16A H16A 0.9500 .
P1 F2 1.572(2) .
P1 F3 1.574(2) .
P1 F4 1.583(2) .
P1 F6 1.588(2) .
P1 F5 1.589(2) .
P1 F1 1.596(2) .

loop_
_geom_torsion_atom_site_label_1
_geom_torsion_atom_site_label_2
_geom_torsion_atom_site_label_3
_geom_torsion_atom_site_label_4
_geom_torsion
_geom_torsion_site_symmetry_1
C6 Tc1 C1 C2 -46.4(4) 3_646
C6 Tc1 C1 C2 133.6(4) .
C1 Tc1 C1 C2 38(7) 3_646
C5 Tc1 C1 C2 103.5(3) .
C5 Tc1 C1 C2 -76.5(3) 3_646
C3 Tc1 C1 C2 -150.2(2) 3_646
C3 Tc1 C1 C2 29.8(2) .
C4 Tc1 C1 C2 -113.1(3) 3_646
C4 Tc1 C1 C2 66.9(3) .
C2 Tc1 C1 C2 180.000(1) 3_646
C6 Tc1 C1 C6 180.0 3_646
C1 Tc1 C1 C6 -96(7) 3_646
C5 Tc1 C1 C6 -30.1(2) .
C5 Tc1 C1 C6 149.9(2) 3_646
C3 Tc1 C1 C6 76.2(3) 3_646
C3 Tc1 C1 C6 -103.8(3) .
C4 Tc1 C1 C6 113.3(3) 3_646
C4 Tc1 C1 C6 -66.7(3) .
C2 Tc1 C1 C6 46.4(4) 3_646
C2 Tc1 C1 C6 -133.6(4) .
C6 C1 C2 C3 -1.2(5) .
Tc1 C1 C2 C3 -54.8(3) .
C6 C1 C2 Tc1 53.6(3) .
C6 Tc1 C2 C1 151.7(2) 3_646
C6 Tc1 C2 C1 -28.3(2) .
C1 Tc1 C2 C1 180.0 3_646
C5 Tc1 C2 C1 -65.0(3) .
C5 Tc1 C2 C1 115.0(3) 3_646
C3 Tc1 C2 C1 48.9(4) 3_646
C3 Tc1 C2 C1 -131.1(4) .
C4 Tc1 C2 C1 78.5(3) 3_646
C4 Tc1 C2 C1 -101.5(3) .
C2 Tc1 C2 C1 81(9) 3_646
C6 Tc1 C2 C3 -77.3(3) 3_646
C6 Tc1 C2 C3 102.7(3) .
C1 Tc1 C2 C3 -48.9(4) 3_646
C1 Tc1 C2 C3 131.1(4) .
C5 Tc1 C2 C3 66.1(2) .
C5 Tc1 C2 C3 -113.9(2) 3_646
C3 Tc1 C2 C3 180.0 3_646
C4 Tc1 C2 C3 -150.4(2) 3_646
C4 Tc1 C2 C3 29.6(2) .
C2 Tc1 C2 C3 -147(8) 3_646
C1 C2 C3 C4 -0.3(5) .
Tc1 C2 C3 C4 -55.3(3) .
C1 C2 C3 Tc1 55.0(3) .
C6 Tc1 C3 C4 -114.6(2) 3_646
C6 Tc1 C3 C4 65.4(2) .
C1 Tc1 C3 C4 -78.0(3) 3_646
C1 Tc1 C3 C4 102.0(3) .
C5 Tc1 C3 C4 29.0(2) .
C5 Tc1 C3 C4 -151.0(2) 3_646
C3 Tc1 C3 C4 141(15) 3_646
C4 Tc1 C3 C4 180.0 3_646
C2 Tc1 C3 C4 -48.8(4) 3_646
C2 Tc1 C3 C4 131.2(4) .
C6 Tc1 C3 C2 114.2(2) 3_646
C6 Tc1 C3 C2 -65.8(2) .
C1 Tc1 C3 C2 150.8(2) 3_646
C1 Tc1 C3 C2 -29.2(2) .
C5 Tc1 C3 C2 -102.2(3) .
C5 Tc1 C3 C2 77.8(3) 3_646
C3 Tc1 C3 C2 9(15) 3_646
C4 Tc1 C3 C2 48.8(4) 3_646
C4 Tc1 C3 C2 -131.2(4) .
C2 Tc1 C3 C2 180.0 3_646
C2 C3 C4 C5 0.7(5) .
Tc1 C3 C4 C5 -54.7(3) .
C2 C3 C4 Tc1 55.4(3) .
C6 Tc1 C4 C5 -151.2(2) 3_646
C6 Tc1 C4 C5 28.8(2) .
C1 Tc1 C4 C5 -114.1(2) 3_646
C1 Tc1 C4 C5 65.9(2) .
C5 Tc1 C4 C5 180.0 3_646
C3 Tc1 C4 C5 -48.2(4) 3_646
C3 Tc1 C4 C5 131.8(4) .
C4 Tc1 C4 C5 108(21) 3_646
C2 Tc1 C4 C5 -77.7(3) 3_646
C2 Tc1 C4 C5 102.3(3) .
C6 Tc1 C4 C3 77.0(3) 3_646
C6 Tc1 C4 C3 -103.0(3) .
C1 Tc1 C4 C3 114.1(2) 3_646
C1 Tc1 C4 C3 -65.9(2) .
C5 Tc1 C4 C3 -131.8(4) .
C5 Tc1 C4 C3 48.2(4) 3_646
C3 Tc1 C4 C3 180.0 3_646
C4 Tc1 C4 C3 -24(21) 3_646
C2 Tc1 C4 C3 150.4(2) 3_646
C2 Tc1 C4 C3 -29.6(2) .
C3 C4 C5 C6 0.3(5) .
Tc1 C4 C5 C6 -54.2(3) .
C3 C4 C5 Tc1 54.6(3) .
C6 Tc1 C5 C6 180.0 3_646
C1 Tc1 C5 C6 -149.8(2) 3_646
C1 Tc1 C5 C6 30.2(2) .
C5 Tc1 C5 C6 103(55) 3_646
C3 Tc1 C5 C6 -76.9(3) 3_646
C3 Tc1 C5 C6 103.1(3) .
C4 Tc1 C5 C6 -47.5(4) 3_646
C4 Tc1 C5 C6 132.5(4) .
C2 Tc1 C5 C6 -113.8(2) 3_646
C2 Tc1 C5 C6 66.2(2) .
C6 Tc1 C5 C4 47.5(4) 3_646
C6 Tc1 C5 C4 -132.5(4) .
C1 Tc1 C5 C4 77.8(3) 3_646
C1 Tc1 C5 C4 -102.2(3) .
C5 Tc1 C5 C4 -29(55) 3_646
C3 Tc1 C5 C4 150.7(2) 3_646
C3 Tc1 C5 C4 -29.3(2) .
C4 Tc1 C5 C4 180.0 3_646
C2 Tc1 C5 C4 113.7(2) 3_646
C2 Tc1 C5 C4 -66.3(2) .
C2 C1 C6 C5 2.2(5) .
Tc1 C1 C6 C5 56.2(3) .
C2 C1 C6 Tc1 -54.0(3) .
C4 C5 C6 C1 -1.7(5) .
Tc1 C5 C6 C1 -56.1(3) .
C4 C5 C6 Tc1 54.4(3) .
C6 Tc1 C6 C1 176(12) 3_646
C1 Tc1 C6 C1 180.0 3_646
C5 Tc1 C6 C1 130.1(4) .
C5 Tc1 C6 C1 -49.9(4) 3_646
C3 Tc1 C6 C1 -115.4(3) 3_646
C3 Tc1 C6 C1 64.6(3) .
C4 Tc1 C6 C1 -78.6(3) 3_646
C4 Tc1 C6 C1 101.4(3) .
C2 Tc1 C6 C1 -152.2(2) 3_646
C2 Tc1 C6 C1 27.8(2) .
C6 Tc1 C6 C5 46(12) 3_646
C1 Tc1 C6 C5 49.9(4) 3_646
C1 Tc1 C6 C5 -130.1(4) .
C5 Tc1 C6 C5 180.0 3_646
C3 Tc1 C6 C5 114.5(2) 3_646
C3 Tc1 C6 C5 -65.5(2) .
C4 Tc1 C6 C5 151.3(2) 3_646
C4 Tc1 C6 C5 -28.7(2) .
C2 Tc1 C6 C5 77.7(3) 3_646
C2 Tc1 C6 C5 -102.3(3) .
C12A Tc2 C11A C12A 180.0 3
C11A Tc2 C11A C12A 75(5) 3
C16A Tc2 C11A C12A -131.0(7) .
C16A Tc2 C11A C12A 49.0(7) 3
C15A Tc2 C11A C12A -102.0(5) .
C15A Tc2 C11A C12A 78.0(5) 3
C13A Tc2 C11A C12A -29.2(5) .
C13A Tc2 C11A C12A 150.8(5) 3
C14A Tc2 C11A C12A 114.8(6) 3
C14A Tc2 C11A C12A -65.2(6) .
C12A Tc2 C11A C16A -49.0(7) 3
C12A Tc2 C11A C16A 131.0(7) .
C11A Tc2 C11A C16A -154(5) 3
C16A Tc2 C11A C16A 180.0 3
C15A Tc2 C11A C16A 29.0(4) .
C15A Tc2 C11A C16A -151.0(4) 3
C13A Tc2 C11A C16A 101.8(5) .
C13A Tc2 C11A C16A -78.2(5) 3
C14A Tc2 C11A C16A -114.2(5) 3
C14A Tc2 C11A C16A 65.8(5) .
C16A C11A C12A C13A 0.1(10) .
Tc2 C11A C12A C13A 56.1(6) .
C16A C11A C12A Tc2 -56.0(6) .
C12A Tc2 C12A C13A 50.3(4) 3
C11A Tc2 C12A C13A 48.5(8) 3
C11A Tc2 C12A C13A -131.5(8) .
C16A Tc2 C12A C13A -102.2(5) .
C16A Tc2 C12A C13A 77.8(5) 3
C15A Tc2 C12A C13A -65.1(5) .
C15A Tc2 C12A C13A 114.9(5) 3
C13A Tc2 C12A C13A 180.0 3
C14A Tc2 C12A C13A 151.8(4) 3
C14A Tc2 C12A C13A -28.2(4) .
C12A Tc2 C12A C11A -178.2(6) 3
C11A Tc2 C12A C11A 180.0 3
C16A Tc2 C12A C11A 29.4(5) .
C16A Tc2 C12A C11A -150.6(5) 3
C15A Tc2 C12A C11A 66.4(5) .
C15A Tc2 C12A C11A -113.6(5) 3
C13A Tc2 C12A C11A 131.5(8) .
C13A Tc2 C12A C11A -48.5(8) 3
C14A Tc2 C12A C11A -76.7(6) 3
C14A Tc2 C12A C11A 103.3(6) .
C11A C12A C13A C14A -2.1(10) .
Tc2 C12A C13A C14A 53.8(5) .
C11A C12A C13A Tc2 -55.9(6) .
C12A Tc2 C13A C12A 180.0 3
C11A Tc2 C13A C12A -150.9(5) 3
C11A Tc2 C13A C12A 29.1(5) .
C16A Tc2 C13A C12A 65.3(5) .
C16A Tc2 C13A C12A -114.7(5) 3
C15A Tc2 C13A C12A 103.1(5) .
C15A Tc2 C13A C12A -76.9(5) 3
C13A Tc2 C13A C12A 88(7) 3
C14A Tc2 C13A C12A -46.6(7) 3
C14A Tc2 C13A C12A 133.4(7) .
C12A Tc2 C13A C14A 46.6(7) 3
C12A Tc2 C13A C14A -133.4(7) .
C11A Tc2 C13A C14A 75.7(5) 3
C11A Tc2 C13A C14A -104.3(5) .
C16A Tc2 C13A C14A -68.1(4) .
C16A Tc2 C13A C14A 111.9(4) 3
C15A Tc2 C13A C14A -30.3(4) .
C15A Tc2 C13A C14A 149.7(4) 3
C13A Tc2 C13A C14A -45(7) 3
C14A Tc2 C13A C14A 180.0 3
C12A C13A C14A C15A 1.8(9) .
Tc2 C13A C14A C15A 55.3(5) .
C12A C13A C14A Tc2 -53.5(5) .
C12A Tc2 C14A C13A -151.9(4) 3
C12A Tc2 C14A C13A 28.1(4) .
C11A Tc2 C14A C13A -116.1(4) 3
C11A Tc2 C14A C13A 63.9(4) .
C16A Tc2 C14A C13A 99.8(5) .
C16A Tc2 C14A C13A -80.2(5) 3
C15A Tc2 C14A C13A 130.1(6) .
C15A Tc2 C14A C13A -49.9(6) 3
C13A Tc2 C14A C13A 180.0 3
C14A Tc2 C14A C13A 93(2) 3
C12A Tc2 C14A C15A 78.0(5) 3
C12A Tc2 C14A C15A -102.0(5) .
C11A Tc2 C14A C15A 113.8(5) 3
C11A Tc2 C14A C15A -66.2(5) .
C16A Tc2 C14A C15A -30.3(5) .
C16A Tc2 C14A C15A 149.7(5) 3
C15A Tc2 C14A C15A 180.0 3
C13A Tc2 C14A C15A -130.1(6) .
C13A Tc2 C14A C15A 49.9(6) 3
C14A Tc2 C14A C15A -37(2) 3
C13A C14A C15A C16A 0.3(9) .
Tc2 C14A C15A C16A 56.0(5) .
C13A C14A C15A Tc2 -55.7(5) .
C12A Tc2 C15A C14A -113.9(5) 3
C12A Tc2 C15A C14A 66.1(5) .
C11A Tc2 C15A C14A -77.8(5) 3
C11A Tc2 C15A C14A 102.2(5) .
C16A Tc2 C15A C14A 130.3(7) .
C16A Tc2 C15A C14A -49.7(7) 3
C15A Tc2 C15A C14A -160.9(12) 3
C13A Tc2 C15A C14A 29.9(4) .
C13A Tc2 C15A C14A -150.1(4) 3
C14A Tc2 C15A C14A 180.0 3
C12A Tc2 C15A C16A 115.8(5) 3
C12A Tc2 C15A C16A -64.2(5) .
C11A Tc2 C15A C16A 151.9(4) 3
C11A Tc2 C15A C16A -28.1(4) .
C16A Tc2 C15A C16A 180.000(2) 3
C15A Tc2 C15A C16A 68.8(13) 3
C13A Tc2 C15A C16A -100.3(5) .
C13A Tc2 C15A C16A 79.7(5) 3
C14A Tc2 C15A C16A 49.7(7) 3
C14A Tc2 C15A C16A -130.3(7) .
C12A C11A C16A C15A 2.0(10) .
Tc2 C11A C16A C15A -53.8(6) .
C12A C11A C16A Tc2 55.8(6) .
C14A C15A C16A C11A -2.2(10) .
Tc2 C15A C16A C11A 54.1(6) .
C14A C15A C16A Tc2 -56.3(5) .
C12A Tc2 C16A C11A 150.6(5) 3
C12A Tc2 C16A C11A -29.4(5) .
C11A Tc2 C16A C11A 180.0 3
C16A Tc2 C16A C11A 50(3) 3
C15A Tc2 C16A C11A -132.8(7) .
C15A Tc2 C16A C11A 47.2(7) 3
C13A Tc2 C16A C11A -65.9(5) .
C13A Tc2 C16A C11A 114.1(5) 3
C14A Tc2 C16A C11A 77.2(5) 3
C14A Tc2 C16A C11A -102.8(5) .
C12A Tc2 C16A C15A -76.6(5) 3
C12A Tc2 C16A C15A 103.4(5) .
C11A Tc2 C16A C15A -47.2(7) 3
C11A Tc2 C16A C15A 132.8(7) .
C16A Tc2 C16A C15A -177(3) 3
C15A Tc2 C16A C15A 180.0 3
C13A Tc2 C16A C15A 66.9(5) .
C13A Tc2 C16A C15A -113.1(5) 3
C14A Tc2 C16A C15A -150.0(5) 3
C14A Tc2 C16A C15A 30.0(5) .
